data_7152344
loop_
_publ_author_name
'Gao, YuZhe'
'Wang, Xue'
'Sun, LiDong'
'Xie, LongGuan'
'Xu, XiaoHua'

_publ_section_title
;
 Zinc or indium-mediated Barbier-type allylation of aldehydes with
 3-bromomethyl-5H-furan-2-one in aqueous media: an efficient synthesis
 method for \a-methylene-\g-butyrolactone
;
_journal_issue 20
_journal_name_full 'Organic &amp; Biomolecular Chemistry'
_journal_page_first 3991
_journal_paper_doi 10.1039/c2ob25397f
_journal_volume 10
_journal_year 2012
_chemical_formula_sum 'C21 H26 O3 S'
_chemical_formula_weight 358.48
_chemical_name_systematic
;
?
;
_space_group_IT_number 14
_symmetry_cell_setting monoclinic
_symmetry_space_group_name_Hall '-P 2yn'
_symmetry_space_group_name_H-M 'P 1 21/n 1'
_atom_sites_solution_hydrogens geom
_atom_sites_solution_primary direct
_atom_sites_solution_secondary difmap
_audit_creation_method SHELXL-97
_cell_angle_alpha 90.00
_cell_angle_beta 100.85(3)
_cell_angle_gamma 90.00
_cell_formula_units_Z 4
_cell_length_a 9.1436(18)
_cell_length_b 19.925(4)
_cell_length_c 10.386(2)
_cell_measurement_reflns_used 5364
_cell_measurement_temperature 113(2)
_cell_measurement_theta_max 27.476
_cell_measurement_theta_min 2.243
_cell_volume 1858.4(7)
_computing_cell_refinement crystalclear
_computing_data_collection 'crystalclear(Rigaku/MSC Inc., 2005)'
_computing_data_reduction crystalclear
_computing_molecular_graphics 'Bruker SHELXTL'
_computing_publication_material 'Bruker SHELXTL'
_computing_structure_refinement 'SHELXL-97 (Sheldrick, 1997)'
_computing_structure_solution 'SHELXS-97 (Sheldrick, 1990)'
_diffrn_ambient_temperature 113(2)
_diffrn_detector_area_resol_mean 7.31
_diffrn_measured_fraction_theta_full 0.996
_diffrn_measured_fraction_theta_max 0.996
_diffrn_measurement_device_type 'rigaku saturn CCD area detector'
_diffrn_measurement_method '\w and \f scans'
_diffrn_radiation_monochromator confocal
_diffrn_radiation_source 'rotating anode'
_diffrn_radiation_type MoK\a
_diffrn_radiation_wavelength 0.71073
_diffrn_reflns_av_R_equivalents 0.0406
_diffrn_reflns_av_sigmaI/netI 0.0345
_diffrn_reflns_limit_h_max 10
_diffrn_reflns_limit_h_min -10
_diffrn_reflns_limit_k_max 23
_diffrn_reflns_limit_k_min -23
_diffrn_reflns_limit_l_max 12
_diffrn_reflns_limit_l_min -9
_diffrn_reflns_number 13690
_diffrn_reflns_theta_full 25.01
_diffrn_reflns_theta_max 25.01
_diffrn_reflns_theta_min 2.24
_diffrn_standards_decay_% 0
_diffrn_standards_interval_count 0
_diffrn_standards_interval_time 0
_diffrn_standards_number 0
_exptl_absorpt_coefficient_mu 0.191
_exptl_absorpt_correction_T_max 0.9774
_exptl_absorpt_correction_T_min 0.9628
_exptl_absorpt_correction_type multi-scan
_exptl_absorpt_process_details crystalclear
_exptl_crystal_density_diffrn 1.281
_exptl_crystal_density_method 'not measured'
_exptl_crystal_F_000 768
_exptl_crystal_size_max 0.20
_exptl_crystal_size_mid 0.18
_exptl_crystal_size_min 0.12
_refine_diff_density_max 0.262
_refine_diff_density_min -0.261
_refine_diff_density_rms 0.045
_refine_ls_extinction_method none
_refine_ls_goodness_of_fit_ref 1.071
_refine_ls_hydrogen_treatment constr
_refine_ls_matrix_type full
_refine_ls_number_parameters 229
_refine_ls_number_reflns 3255
_refine_ls_number_restraints 0
_refine_ls_restrained_S_all 1.071
_refine_ls_R_factor_all 0.0403
_refine_ls_R_factor_gt 0.0357
_refine_ls_shift/su_max 0.000
_refine_ls_shift/su_mean 0.000
_refine_ls_structure_factor_coef Fsqd
_refine_ls_weighting_details 'calc w=1/[\s^2^(Fo^2^)+(0.0566P)^2^+0.3298P] where P=(Fo^2^+2Fc^2^)/3'
_refine_ls_weighting_scheme calc
_refine_ls_wR_factor_gt 0.0948
_refine_ls_wR_factor_ref 0.0988
_reflns_number_gt 2923
_reflns_number_total 3255
_reflns_threshold_expression >2sigma(I)
_cod_data_source_file c2ob25397f.txt
_cod_data_source_block r90607b
_cod_depositor_comments
;
The following automatic conversions were performed:

'_symmetry_cell_setting' value 'Monoclinic' changed to 'monoclinic'
according to /home/saulius/struct/CIF-dictionaries/cif_core.dic
dictionary named 'cif_core.dic' version 2.4.1 from
2010-06-29.

'_exptl_absorpt_correction_type' value 'MULTI-SCAN'
changed to 'multi-scan' according to
/home/saulius/struct/CIF-dictionaries/cif_core.dic dictionary named
'cif_core.dic' version 2.4.1 from
2010-06-29.

'_refine_ls_hydrogen_treatment' value 'CONSTR' changed
to 'constr' according to
/home/saulius/struct/CIF-dictionaries/cif_core.dic dictionary named
'cif_core.dic' version 2.4.1 from 2010-06-29.

Automatic conversion script
Id: cif_fix_values 1715 2011-07-08 13:25:40Z adriana 
;
_cod_original_cell_volume 1858.4(6)
_cod_original_sg_symbol_H-M P2(1)/n
_cod_database_code 7152344

loop_
_symmetry_equiv_pos_as_xyz
'x, y, z'
'-x+1/2, y+1/2, -z+1/2'
'-x, -y, -z'
'x-1/2, -y-1/2, z-1/2'

loop_
_atom_site_label
_atom_site_type_symbol
_atom_site_fract_x
_atom_site_fract_y
_atom_site_fract_z
_atom_site_U_iso_or_equiv
_atom_site_adp_type
_atom_site_occupancy
_atom_site_symmetry_multiplicity
_atom_site_calc_flag
_atom_site_refinement_flags
S1 S 0.21295(5) 0.216827(18) 0.50349(4) 0.02580(14) Uani 1 1 d .
O1 O 0.31741(11) 0.30830(5) 0.16470(9) 0.0201(2) Uani 1 1 d .
O2 O 0.27283(13) 0.19977(5) 0.19421(10) 0.0276(3) Uani 1 1 d .
O3 O 0.67824(11) 0.35864(5) 0.45233(10) 0.0247(3) Uani 1 1 d .
H3 H 0.7256 0.3364 0.5124 0.037 Uiso 1 1 calc R
C1 C 0.34468(16) 0.42884(7) 0.19889(13) 0.0168(3) Uani 1 1 d .
C2 C 0.17925(16) 0.44501(7) 0.17087(13) 0.0184(3) Uani 1 1 d .
H2 H 0.1274 0.4130 0.1063 0.022 Uiso 1 1 calc R
C3 C 0.17758(18) 0.51562(7) 0.10646(15) 0.0242(3) Uani 1 1 d .
H3A H 0.1512 0.5120 0.0118 0.029 Uiso 1 1 calc R
H3B H 0.1059 0.5446 0.1369 0.029 Uiso 1 1 calc R
C4 C 0.33518(19) 0.54383(7) 0.14740(16) 0.0270(4) Uani 1 1 d .
H4A H 0.3665 0.5669 0.0750 0.032 Uiso 1 1 calc R
H4B H 0.3409 0.5746 0.2205 0.032 Uiso 1 1 calc R
C5 C 0.42885(17) 0.48239(7) 0.18652(14) 0.0216(3) Uani 1 1 d .
C6 C 0.59507(19) 0.48714(8) 0.21066(18) 0.0336(4) Uani 1 1 d .
H6A H 0.6373 0.4437 0.2337 0.050 Uiso 1 1 calc R
H6B H 0.6282 0.5180 0.2810 0.050 Uiso 1 1 calc R
H6C H 0.6263 0.5028 0.1327 0.050 Uiso 1 1 calc R
C7 C 0.10537(16) 0.44532(7) 0.29016(14) 0.0199(3) Uani 1 1 d .
C8 C 0.17916(18) 0.48419(8) 0.40702(14) 0.0268(4) Uani 1 1 d .
H8A H 0.1220 0.4802 0.4753 0.040 Uiso 1 1 calc R
H8B H 0.1855 0.5306 0.3836 0.040 Uiso 1 1 calc R
H8C H 0.2775 0.4668 0.4375 0.040 Uiso 1 1 calc R
C9 C -0.02447(17) 0.41430(8) 0.28607(16) 0.0274(4) Uani 1 1 d .
H9A H -0.0719 0.4165 0.3577 0.033 Uiso 1 1 calc R
H9B H -0.0676 0.3904 0.2116 0.033 Uiso 1 1 calc R
C10 C 0.40712(16) 0.36144(6) 0.24082(13) 0.0164(3) Uani 1 1 d .
H10 H 0.5083 0.3590 0.2225 0.020 Uiso 1 1 calc R
C11 C 0.41275(16) 0.33932(6) 0.38334(13) 0.0155(3) Uani 1 1 d .
H11 H 0.3164 0.3484 0.4082 0.019 Uiso 1 1 calc R
C12 C 0.43097(16) 0.26361(7) 0.36722(13) 0.0171(3) Uani 1 1 d .
H12 H 0.5338 0.2560 0.3561 0.020 Uiso 1 1 calc R
C13 C 0.33270(16) 0.25148(7) 0.23599(13) 0.0194(3) Uani 1 1 d .
C14 C 0.53531(16) 0.37347(7) 0.47982(14) 0.0201(3) Uani 1 1 d .
H14A H 0.5197 0.4216 0.4758 0.024 Uiso 1 1 calc R
H14B H 0.5308 0.3587 0.5680 0.024 Uiso 1 1 calc R
C15 C 0.40181(18) 0.21564(7) 0.47351(14) 0.0216(3) Uani 1 1 d .
H15A H 0.4692 0.2266 0.5545 0.026 Uiso 1 1 calc R
H15B H 0.4249 0.1704 0.4492 0.026 Uiso 1 1 calc R
C16 C 0.22034(17) 0.27728(7) 0.62991(14) 0.0200(3) Uani 1 1 d .
C17 C 0.32252(19) 0.27289(8) 0.74716(15) 0.0285(4) Uani 1 1 d .
H17 H 0.3945 0.2393 0.7587 0.034 Uiso 1 1 calc R
C18 C 0.3169(2) 0.31837(9) 0.84637(17) 0.0347(4) Uani 1 1 d .
H18 H 0.3863 0.3157 0.9241 0.042 Uiso 1 1 calc R
C19 C 0.2097(2) 0.36752(8) 0.83123(17) 0.0350(4) Uani 1 1 d .
H19 H 0.2053 0.3975 0.8990 0.042 Uiso 1 1 calc R
C20 C 0.1085(2) 0.37218(8) 0.71496(18) 0.0379(5) Uani 1 1 d .
H20 H 0.0362 0.4056 0.7042 0.045 Uiso 1 1 calc R
C21 C 0.11394(19) 0.32742(8) 0.61431(16) 0.0290(4) Uani 1 1 d .
H21 H 0.0459 0.3310 0.5359 0.035 Uiso 1 1 calc R

loop_
_atom_site_aniso_label
_atom_site_aniso_U_11
_atom_site_aniso_U_22
_atom_site_aniso_U_33
_atom_site_aniso_U_23
_atom_site_aniso_U_13
_atom_site_aniso_U_12
S1 0.0297(3) 0.0258(2) 0.0234(2) -0.00652(15) 0.00906(17) -0.01025(15)
O1 0.0257(6) 0.0183(5) 0.0151(5) -0.0026(4) 0.0004(4) -0.0004(4)
O2 0.0366(7) 0.0216(5) 0.0242(6) -0.0071(4) 0.0044(5) -0.0072(5)
O3 0.0172(6) 0.0308(6) 0.0243(6) 0.0057(5) -0.0005(4) 0.0000(4)
C1 0.0181(8) 0.0187(7) 0.0134(6) -0.0002(5) 0.0025(5) 0.0011(6)
C2 0.0183(8) 0.0177(7) 0.0177(7) -0.0018(6) -0.0003(6) 0.0019(5)
C3 0.0293(9) 0.0228(7) 0.0201(7) 0.0034(6) 0.0031(6) 0.0080(6)
C4 0.0361(10) 0.0184(7) 0.0256(8) 0.0034(6) 0.0038(7) -0.0005(6)
C5 0.0244(8) 0.0222(7) 0.0174(7) 0.0025(6) 0.0018(6) -0.0014(6)
C6 0.0255(9) 0.0335(9) 0.0415(10) 0.0069(8) 0.0054(8) -0.0091(7)
C7 0.0198(8) 0.0181(7) 0.0213(7) 0.0013(6) 0.0027(6) 0.0065(6)
C8 0.0267(9) 0.0317(8) 0.0221(8) -0.0060(7) 0.0052(7) 0.0038(7)
C9 0.0237(9) 0.0307(8) 0.0280(8) 0.0003(7) 0.0053(7) 0.0006(7)
C10 0.0155(7) 0.0171(7) 0.0165(7) -0.0024(5) 0.0026(6) -0.0013(5)
C11 0.0158(7) 0.0148(6) 0.0159(7) -0.0013(5) 0.0030(6) 0.0016(5)
C12 0.0196(8) 0.0151(6) 0.0169(7) -0.0012(6) 0.0043(6) 0.0015(5)
C13 0.0221(8) 0.0188(7) 0.0186(7) -0.0029(6) 0.0069(6) 0.0009(6)
C14 0.0215(8) 0.0185(7) 0.0189(7) -0.0019(6) -0.0002(6) 0.0005(6)
C15 0.0304(9) 0.0155(7) 0.0196(7) -0.0007(6) 0.0069(6) 0.0023(6)
C16 0.0224(8) 0.0195(7) 0.0200(7) 0.0009(6) 0.0088(6) -0.0044(6)
C17 0.0276(9) 0.0335(8) 0.0249(8) -0.0030(7) 0.0063(7) 0.0059(7)
C18 0.0316(10) 0.0487(10) 0.0255(9) -0.0105(8) 0.0098(7) -0.0096(8)
C19 0.0489(11) 0.0270(8) 0.0378(10) -0.0118(7) 0.0305(9) -0.0135(8)
C20 0.0525(12) 0.0237(8) 0.0463(11) 0.0075(8) 0.0318(10) 0.0119(8)
C21 0.0302(9) 0.0327(8) 0.0265(8) 0.0091(7) 0.0116(7) 0.0059(7)

loop_
_atom_type_symbol
_atom_type_description
_atom_type_scat_dispersion_real
_atom_type_scat_dispersion_imag
_atom_type_scat_source
C C 0.0033 0.0016 'International Tables Vol C Tables 4.2.6.8 and 6.1.1.4'
H H 0.0000 0.0000 'International Tables Vol C Tables 4.2.6.8 and 6.1.1.4'
O O 0.0106 0.0060 'International Tables Vol C Tables 4.2.6.8 and 6.1.1.4'
S S 0.1246 0.1234 'International Tables Vol C Tables 4.2.6.8 and 6.1.1.4'

loop_
_geom_angle_atom_site_label_1
_geom_angle_atom_site_label_2
_geom_angle_atom_site_label_3
_geom_angle
C16 S1 C15 103.38(7)
C13 O1 C10 108.62(10)
C14 O3 H3 109.5
C5 C1 C10 123.46(13)
C5 C1 C2 112.50(12)
C10 C1 C2 123.99(12)
C7 C2 C1 115.09(12)
C7 C2 C3 112.15(11)
C1 C2 C3 101.70(11)
C7 C2 H2 109.2
C1 C2 H2 109.2
C3 C2 H2 109.2
C4 C3 C2 106.26(12)
C4 C3 H3A 110.5
C2 C3 H3A 110.5
C4 C3 H3B 110.5
C2 C3 H3B 110.5
H3A C3 H3B 108.7
C5 C4 C3 103.56(12)
C5 C4 H4A 111.0
C3 C4 H4A 111.0
C5 C4 H4B 111.0
C3 C4 H4B 111.0
H4A C4 H4B 109.0
C1 C5 C6 128.30(14)
C1 C5 C4 111.51(14)
C6 C5 C4 120.15(13)
C5 C6 H6A 109.5
C5 C6 H6B 109.5
H6A C6 H6B 109.5
C5 C6 H6C 109.5
H6A C6 H6C 109.5
H6B C6 H6C 109.5
C9 C7 C8 122.10(14)
C9 C7 C2 120.18(14)
C8 C7 C2 117.64(13)
C7 C8 H8A 109.5
C7 C8 H8B 109.5
H8A C8 H8B 109.5
C7 C8 H8C 109.5
H8A C8 H8C 109.5
H8B C8 H8C 109.5
C7 C9 H9A 120.0
C7 C9 H9B 120.0
H9A C9 H9B 120.0
O1 C10 C1 110.25(11)
O1 C10 C11 103.01(10)
C1 C10 C11 118.76(11)
O1 C10 H10 108.1
C1 C10 H10 108.1
C11 C10 H10 108.1
C14 C11 C12 115.62(12)
C14 C11 C10 113.25(11)
C12 C11 C10 99.32(10)
C14 C11 H11 109.4
C12 C11 H11 109.4
C10 C11 H11 109.4
C13 C12 C15 113.59(12)
C13 C12 C11 101.46(11)
C15 C12 C11 120.16(11)
C13 C12 H12 106.9
C15 C12 H12 106.9
C11 C12 H12 106.9
O2 C13 O1 121.78(13)
O2 C13 C12 127.98(13)
O1 C13 C12 110.24(11)
O3 C14 C11 111.55(11)
O3 C14 H14A 109.3
C11 C14 H14A 109.3
O3 C14 H14B 109.3
C11 C14 H14B 109.3
H14A C14 H14B 108.0
C12 C15 S1 114.80(11)
C12 C15 H15A 108.6
S1 C15 H15A 108.6
C12 C15 H15B 108.6
S1 C15 H15B 108.6
H15A C15 H15B 107.5
C21 C16 C17 119.33(14)
C21 C16 S1 118.43(12)
C17 C16 S1 122.07(11)
C18 C17 C16 119.93(15)
C18 C17 H17 120.0
C16 C17 H17 120.0
C19 C18 C17 120.57(17)
C19 C18 H18 119.7
C17 C18 H18 119.7
C18 C19 C20 119.66(15)
C18 C19 H19 120.2
C20 C19 H19 120.2
C19 C20 C21 120.34(16)
C19 C20 H20 119.8
C21 C20 H20 119.8
C20 C21 C16 120.16(16)
C20 C21 H21 119.9
C16 C21 H21 119.9

loop_
_geom_bond_atom_site_label_1
_geom_bond_atom_site_label_2
_geom_bond_distance
S1 C16 1.7737(14)
S1 C15 1.8116(16)
O1 C13 1.3455(17)
O1 C10 1.4748(17)
O2 C13 1.2085(17)
O3 C14 1.4203(17)
O3 H3 0.8200
C1 C5 1.336(2)
C1 C10 1.4919(18)
C1 C2 1.520(2)
C2 C7 1.519(2)
C2 C3 1.5566(19)
C2 H2 0.9800
C3 C4 1.531(2)
C3 H3A 0.9700
C3 H3B 0.9700
C4 C5 1.505(2)
C4 H4A 0.9700
C4 H4B 0.9700
C5 C6 1.496(2)
C6 H6A 0.9600
C6 H6B 0.9600
C6 H6C 0.9600
C7 C9 1.332(2)
C7 C8 1.490(2)
C8 H8A 0.9600
C8 H8B 0.9600
C8 H8C 0.9600
C9 H9A 0.9300
C9 H9B 0.9300
C10 C11 1.5360(19)
C10 H10 0.9800
C11 C14 1.517(2)
C11 C12 1.5304(18)
C11 H11 0.9800
C12 C13 1.504(2)
C12 C15 1.5213(19)
C12 H12 0.9800
C14 H14A 0.9700
C14 H14B 0.9700
C15 H15A 0.9700
C15 H15B 0.9700
C16 C21 1.383(2)
C16 C17 1.391(2)
C17 C18 1.380(2)
C17 H17 0.9300
C18 C19 1.374(3)
C18 H18 0.9300
C19 C20 1.379(3)
C19 H19 0.9300
C20 C21 1.382(2)
C20 H20 0.9300
C21 H21 0.9300

loop_
_geom_torsion_atom_site_label_1
_geom_torsion_atom_site_label_2
_geom_torsion_atom_site_label_3
_geom_torsion_atom_site_label_4
_geom_torsion
C5 C1 C2 C7 -108.51(14)
C10 C1 C2 C7 69.17(16)
C5 C1 C2 C3 12.96(15)
C10 C1 C2 C3 -169.36(12)
C7 C2 C3 C4 103.42(14)
C1 C2 C3 C4 -20.07(14)
C2 C3 C4 C5 20.24(15)
C10 C1 C5 C6 -0.2(2)
C2 C1 C5 C6 177.52(14)
C10 C1 C5 C4 -178.00(12)
C2 C1 C5 C4 -0.31(17)
C3 C4 C5 C1 -12.81(16)
C3 C4 C5 C6 169.17(13)
C1 C2 C7 C9 -133.95(14)
C3 C2 C7 C9 110.44(15)
C1 C2 C7 C8 49.20(17)
C3 C2 C7 C8 -66.41(17)
C13 O1 C10 C1 -154.42(11)
C13 O1 C10 C11 -26.72(13)
C5 C1 C10 O1 -140.44(13)
C2 C1 C10 O1 42.13(17)
C5 C1 C10 C11 101.12(17)
C2 C1 C10 C11 -76.31(17)
O1 C10 C11 C14 162.70(11)
C1 C10 C11 C14 -75.16(16)
O1 C10 C11 C12 39.51(12)
C1 C10 C11 C12 161.65(12)
C14 C11 C12 C13 -159.18(12)
C10 C11 C12 C13 -37.69(13)
C14 C11 C12 C15 74.66(17)
C10 C11 C12 C15 -163.86(13)
C10 O1 C13 O2 -178.26(13)
C10 O1 C13 C12 1.67(14)
C15 C12 C13 O2 -25.7(2)
C11 C12 C13 O2 -156.09(14)
C15 C12 C13 O1 154.38(11)
C11 C12 C13 O1 23.99(14)
C12 C11 C14 O3 52.63(16)
C10 C11 C14 O3 -61.03(15)
C13 C12 C15 S1 -58.37(14)
C11 C12 C15 S1 61.93(16)
C16 S1 C15 C12 -91.69(11)
C15 S1 C16 C21 130.15(12)
C15 S1 C16 C17 -54.55(14)
C21 C16 C17 C18 0.0(2)
S1 C16 C17 C18 -175.27(12)
C16 C17 C18 C19 1.0(3)
C17 C18 C19 C20 -1.2(2)
C18 C19 C20 C21 0.5(2)
C19 C20 C21 C16 0.5(2)
C17 C16 C21 C20 -0.7(2)
S1 C16 C21 C20 174.73(12)
